data_7107782
loop_
_publ_author_name
'Sarah Robinson'
'Jonathan McMaster'
'William Lewis'
'Alexander J. Blake'
'Stephen T. Liddle'

_publ_section_title
;
 Alkali-metal mediated reactivity of a diaminobromoborane: mono- and
 bis-borylation of naphthalene versus boryl lithium or hydroborane
 formation
;
_journal_name_full Chem.Commun.
_journal_page_first 5769
_journal_paper_doi 10.1039/c2cc31758c
_journal_volume 48
_journal_year 2012
_chemical_formula_moiety 'C82 H106 B2 N4'
_chemical_formula_sum 'C82 H106 B2 N4'
_chemical_formula_weight 1169.33
_chemical_name_systematic
;
?
;
_space_group_IT_number 2
_symmetry_cell_setting triclinic
_symmetry_space_group_name_Hall '-P 1'
_symmetry_space_group_name_H-M 'P -1'
_atom_sites_solution_hydrogens 'geom, Me from difmap'
_atom_sites_solution_primary direct
_atom_sites_solution_secondary difmap
_audit_creation_method 'enCIFer editing of SHELXL97 CIF output'
_cell_angle_alpha 116.671(5)
_cell_angle_beta 90.773(4)
_cell_angle_gamma 96.829(4)
_cell_formula_units_Z 1
_cell_length_a 8.9943(4)
_cell_length_b 15.0193(8)
_cell_length_c 15.0285(7)
_cell_measurement_reflns_used 5714
_cell_measurement_temperature 90(2)
_cell_measurement_theta_max 74.29
_cell_measurement_theta_min 3.3
_cell_volume 1796.17(17)
_computing_cell_refinement
;
CrysAlisPro, Oxford Diffraction Ltd.,
Version 1.171.33.52 (release 06-11-2009 CrysAlis171 .NET)
(compiled Nov 6 2009,16:24:50)
;
_computing_data_collection
;
CrysAlisPro, Oxford Diffraction Ltd.,
Version 1.171.33.52 (release 06-11-2009 CrysAlis171 .NET)
(compiled Nov 6 2009,16:24:50)
;
_computing_data_reduction
;
CrysAlisPro, Oxford Diffraction Ltd.,
Version 1.171.33.52 (release 06-11-2009 CrysAlis171 .NET)
(compiled Nov 6 2009,16:24:50)
;
_computing_molecular_graphics 'SHELXTL (Sheldrick, 2008)'
_computing_publication_material 'enCIFer (Allen et al., 2004); PLATON (Spek, 2009)'
_computing_structure_refinement 'SHELXL97 (Sheldrick, 2008)'
_computing_structure_solution 'SHELXTL (Sheldrick, 2008)'
_diffrn_ambient_temperature 90(2)
_diffrn_detector_area_resol_mean 10.3613
_diffrn_measured_fraction_theta_full 0.998
_diffrn_measured_fraction_theta_max 0.998
_diffrn_measurement_device_type 'SuperNova, Single source at offset), Atlas'
_diffrn_measurement_method '\w scans'
_diffrn_radiation_monochromator mirror
_diffrn_radiation_source 'SuperNova (Cu) X-ray Source'
_diffrn_radiation_type 'Cu K\a'
_diffrn_radiation_wavelength 1.5418
_diffrn_reflns_av_R_equivalents 0.036
_diffrn_reflns_av_sigmaI/netI 0.052
_diffrn_reflns_limit_h_max 10
_diffrn_reflns_limit_h_min -10
_diffrn_reflns_limit_k_max 17
_diffrn_reflns_limit_k_min -17
_diffrn_reflns_limit_l_max 17
_diffrn_reflns_limit_l_min -18
_diffrn_reflns_number 12346
_diffrn_reflns_theta_full 67.49
_diffrn_reflns_theta_max 67.49
_diffrn_reflns_theta_min 3.30
_diffrn_standards_decay_% 0
_diffrn_standards_number 0
_exptl_absorpt_coefficient_mu 0.457
_exptl_absorpt_correction_T_max 0.980
_exptl_absorpt_correction_T_min 0.935
_exptl_absorpt_correction_type analytical
_exptl_absorpt_process_details
;
CrysAlisPro, Oxford Diffraction Ltd.,
Version 1.171.33.55 (release 05-01-2010 CrysAlis171 .NET)
(compiled Jan 5 2010,16:28:46)
Analytical numeric absorption correction using a multifaceted crystal
model based on expressions derived by R.C. Clark & J.S. Reid.
(Clark, R. C. & Reid, J. S. (1995). Acta Cryst. A51, 887-897)
;
_exptl_crystal_colour colourless
_exptl_crystal_density_diffrn 1.081
_exptl_crystal_description rod
_exptl_crystal_F_000 636
_exptl_crystal_size_max 0.255
_exptl_crystal_size_mid 0.058
_exptl_crystal_size_min 0.045
_refine_diff_density_max 0.62
_refine_diff_density_min -0.30
_refine_diff_density_rms 0.11
_refine_ls_extinction_method none
_refine_ls_goodness_of_fit_ref 1.00
_refine_ls_hydrogen_treatment constr
_refine_ls_matrix_type full
_refine_ls_number_parameters 409
_refine_ls_number_reflns 6450
_refine_ls_number_restraints 1
_refine_ls_restrained_S_all 1.00
_refine_ls_R_factor_all 0.104
_refine_ls_R_factor_gt 0.0797
_refine_ls_shift/su_max 0.000
_refine_ls_shift/su_mean 0.000
_refine_ls_structure_factor_coef Fsqd
_refine_ls_weighting_details 'calc w=1/[\s^2^(Fo^2^)+(0.183P)^2^] where P=(Fo^2^+2Fc^2^)/3'
_refine_ls_weighting_scheme calc
_refine_ls_wR_factor_gt 0.231
_refine_ls_wR_factor_ref 0.248
_reflns_number_gt 4448
_reflns_number_total 6450
_reflns_threshold_expression I>2\s(I)
_cod_data_source_file c2cc31758c.txt
_cod_data_source_block LISRLB
_cod_original_cell_volume 1796.16(17)
_cod_database_code 7107782

loop_
_symmetry_equiv_pos_as_xyz
'x, y, z'
'-x, -y, -z'

loop_
_atom_site_label
_atom_site_type_symbol
_atom_site_fract_x
_atom_site_fract_y
_atom_site_fract_z
_atom_site_U_iso_or_equiv
_atom_site_adp_type
_atom_site_occupancy
_atom_site_symmetry_multiplicity
_atom_site_calc_flag
_atom_site_refinement_flags
B1 B 0.1843(3) 0.7464(2) 0.3677(2) 0.0216(6) Uani 1 1 d .
N1 N 0.1653(3) 0.69348(17) 0.26011(16) 0.0200(5) Uani 1 1 d .
N2 N 0.0833(3) 0.68764(17) 0.40121(16) 0.0192(5) Uani 1 1 d .
C1 C 0.0564(3) 0.6091(2) 0.2315(2) 0.0210(6) Uani 1 1 d .
C2 C -0.0022(3) 0.5378(2) 0.1372(2) 0.0259(6) Uani 1 1 d .
H2 H 0.0341 0.5399 0.0790 0.031 Uiso 1 1 calc R
C3 C -0.1154(4) 0.4629(2) 0.1298(2) 0.0278(6) Uani 1 1 d .
H3 H -0.1579 0.4135 0.0659 0.033 Uiso 1 1 calc R
C4 C -0.1673(3) 0.4597(2) 0.2153(2) 0.0266(6) Uani 1 1 d .
H4 H -0.2450 0.4081 0.2089 0.032 Uiso 1 1 calc R
C5 C -0.1072(3) 0.5310(2) 0.3102(2) 0.0230(6) Uani 1 1 d .
H5 H -0.1424 0.5281 0.3683 0.028 Uiso 1 1 calc R
C6 C 0.0050(3) 0.6061(2) 0.3176(2) 0.0198(6) Uani 1 1 d .
C7 C 0.2332(3) 0.7165(2) 0.18524(19) 0.0208(6) Uani 1 1 d .
C8 C 0.3756(3) 0.6895(2) 0.1568(2) 0.0232(6) Uani 1 1 d .
C9 C 0.4408(3) 0.7184(2) 0.0878(2) 0.0245(6) Uani 1 1 d .
H9 H 0.5360 0.6995 0.0660 0.029 Uiso 1 1 calc R
C10 C 0.3713(3) 0.7736(2) 0.0501(2) 0.0251(6) Uani 1 1 d .
C11 C 0.2291(3) 0.7959(2) 0.0776(2) 0.0245(6) Uani 1 1 d .
H11 H 0.1793 0.8316 0.0505 0.029 Uiso 1 1 calc R
C12 C 0.1564(3) 0.7672(2) 0.1446(2) 0.0227(6) Uani 1 1 d .
C13 C 0.4568(4) 0.6328(2) 0.1997(2) 0.0281(6) Uani 1 1 d .
H13 H 0.4262 0.6533 0.2692 0.034 Uiso 1 1 calc R
C14 C 0.4092(4) 0.5187(3) 0.1396(3) 0.0380(8) Uani 1 1 d .
H14A H 0.3005 0.5030 0.1407 0.057 Uiso 1 1 calc R
H14B H 0.4616 0.4838 0.1693 0.057 Uiso 1 1 calc R
H14C H 0.4350 0.4966 0.0704 0.057 Uiso 1 1 calc R
C15 C 0.6265(4) 0.6571(3) 0.2059(2) 0.0340(7) Uani 1 1 d .
H15A H 0.6726 0.6224 0.2387 0.051 Uiso 1 1 calc R
H15C H 0.6561 0.7299 0.2447 0.051 Uiso 1 1 calc R
H15B H 0.6604 0.6346 0.1385 0.051 Uiso 1 1 calc R
C16 C 0.4557(4) 0.8093(3) -0.0178(3) 0.0332(7) Uani 1 1 d .
H16 H 0.5176 0.7562 -0.0589 0.040 Uiso 1 1 calc R
C17 C 0.3548(4) 0.8262(3) -0.0891(3) 0.0400(8) Uani 1 1 d .
H17A H 0.2806 0.7662 -0.1254 0.060 Uiso 1 1 calc R
H17C H 0.4159 0.8390 -0.1368 0.060 Uiso 1 1 calc R
H17B H 0.3030 0.8843 -0.0512 0.060 Uiso 1 1 calc R
C18 C 0.5630(4) 0.9050(3) 0.0455(3) 0.0445(9) Uani 1 1 d .
H18B H 0.5052 0.9594 0.0845 0.067 Uiso 1 1 calc R
H18C H 0.6246 0.9240 0.0018 0.067 Uiso 1 1 calc R
H18A H 0.6281 0.8932 0.0908 0.067 Uiso 1 1 calc R
C19 C -0.0009(3) 0.7912(2) 0.1707(2) 0.0278(6) Uani 1 1 d .
H19 H -0.0457 0.7456 0.1984 0.033 Uiso 1 1 calc R
C20 C -0.1015(4) 0.7712(4) 0.0800(3) 0.0469(10) Uani 1 1 d .
H20C H -0.0629 0.8167 0.0524 0.070 Uiso 1 1 calc R
H20B H -0.2037 0.7827 0.0995 0.070 Uiso 1 1 calc R
H20A H -0.1028 0.7014 0.0294 0.070 Uiso 1 1 calc R
C21 C 0.0038(5) 0.8994(3) 0.2525(3) 0.0490(10) Uani 1 1 d .
H21A H 0.0642 0.9086 0.3115 0.073 Uiso 1 1 calc R
H21B H -0.0985 0.9126 0.2703 0.073 Uiso 1 1 calc R
H21C H 0.0486 0.9462 0.2280 0.073 Uiso 1 1 calc R
C22 C 0.0424(3) 0.7060(2) 0.49999(19) 0.0195(6) Uani 1 1 d .
C23 C 0.1347(3) 0.6813(2) 0.5594(2) 0.0204(6) Uani 1 1 d .
C24 C 0.0927(3) 0.7021(2) 0.6550(2) 0.0227(6) Uani 1 1 d .
H24 H 0.1537 0.6863 0.6965 0.027 Uiso 1 1 calc R
C25 C -0.0362(3) 0.7455(2) 0.6914(2) 0.0255(6) Uani 1 1 d D
C26 C -0.1245(3) 0.7680(2) 0.6302(2) 0.0243(6) Uani 1 1 d .
H26 H -0.2125 0.7975 0.6547 0.029 Uiso 1 1 calc R
C27 C -0.0885(3) 0.7487(2) 0.5335(2) 0.0213(6) Uani 1 1 d .
C28 C 0.2773(3) 0.6360(2) 0.5213(2) 0.0247(6) Uani 1 1 d .
H28 H 0.3255 0.6712 0.4840 0.030 Uiso 1 1 calc R
C29 C 0.2425(4) 0.5235(2) 0.4472(2) 0.0327(7) Uani 1 1 d .
H29C H 0.1907 0.4870 0.4805 0.049 Uiso 1 1 calc R
H29B H 0.3365 0.4968 0.4239 0.049 Uiso 1 1 calc R
H29A H 0.1782 0.5151 0.3901 0.049 Uiso 1 1 calc R
C30 C 0.3920(3) 0.6512(3) 0.6050(2) 0.0300(7) Uani 1 1 d .
H30B H 0.3535 0.6106 0.6378 0.045 Uiso 1 1 calc R
H30C H 0.4091 0.7224 0.6539 0.045 Uiso 1 1 calc R
H30A H 0.4868 0.6303 0.5766 0.045 Uiso 1 1 calc R
C31 C -0.0742(3) 0.7698(2) 0.7979(2) 0.0288(7) Uani 1 1 d D
H31 H 0.0025 0.7449 0.8267 0.035 Uiso 1 1 calc R
C32 C -0.0634(5) 0.8826(3) 0.8625(2) 0.0471(9) Uani 1 1 d .
H32A H 0.0371 0.9151 0.8611 0.071 Uiso 1 1 calc R
H32C H -0.0820 0.8966 0.9313 0.071 Uiso 1 1 calc R
H32B H -0.1386 0.9091 0.8367 0.071 Uiso 1 1 calc R
C33 C -0.2274(4) 0.7162(3) 0.8005(3) 0.0465(9) Uani 1 1 d .
H33B H -0.3054 0.7401 0.7740 0.070 Uiso 1 1 calc R
H33C H -0.2450 0.7305 0.8695 0.070 Uiso 1 1 calc R
H33A H -0.2305 0.6435 0.7596 0.070 Uiso 1 1 calc R
C34 C -0.1837(3) 0.7791(2) 0.4703(2) 0.0249(6) Uani 1 1 d .
H34 H -0.1561 0.7436 0.3998 0.030 Uiso 1 1 calc R
C35 C -0.1476(4) 0.8922(3) 0.5046(3) 0.0377(8) Uani 1 1 d .
H35C H -0.1789 0.9290 0.5723 0.057 Uiso 1 1 calc R
H35B H -0.2013 0.9101 0.4590 0.057 Uiso 1 1 calc R
H35A H -0.0392 0.9102 0.5043 0.057 Uiso 1 1 calc R
C36 C -0.3519(3) 0.7496(3) 0.4713(2) 0.0324(7) Uani 1 1 d .
H36A H -0.3740 0.6765 0.4462 0.049 Uiso 1 1 calc R
H36B H -0.4076 0.7699 0.4285 0.049 Uiso 1 1 calc R
H36C H -0.3819 0.7834 0.5397 0.049 Uiso 1 1 calc R
C37 C 0.4059(3) 0.9748(2) 0.5970(2) 0.0240(6) Uani 1 1 d .
H37 H 0.4096 1.0022 0.6677 0.029 Uiso 1 1 calc R
C38 C 0.3039(3) 0.8914(2) 0.5401(2) 0.0249(6) Uani 1 1 d .
H38 H 0.2383 0.8631 0.5726 0.030 Uiso 1 1 calc R
C39 C 0.2935(3) 0.8460(2) 0.4334(2) 0.0218(6) Uani 1 1 d .
C40 C 0.3895(3) 0.8928(2) 0.3899(2) 0.0223(6) Uani 1 1 d .
H40 H 0.3840 0.8655 0.3192 0.027 Uiso 1 1 calc R
C41 C 0.4945(3) 0.9791(2) 0.4471(2) 0.0212(6) Uani 1 1 d .

loop_
_atom_site_aniso_label
_atom_site_aniso_U_11
_atom_site_aniso_U_22
_atom_site_aniso_U_33
_atom_site_aniso_U_23
_atom_site_aniso_U_13
_atom_site_aniso_U_12
B1 0.0190(15) 0.0264(16) 0.0227(15) 0.0138(13) 0.0024(12) 0.0040(12)
N1 0.0204(11) 0.0230(11) 0.0159(11) 0.0095(9) 0.0019(9) -0.0015(9)
N2 0.0212(11) 0.0209(11) 0.0140(11) 0.0075(9) 0.0000(8) -0.0002(9)
C1 0.0247(14) 0.0211(13) 0.0176(13) 0.0095(11) 0.0023(10) 0.0018(11)
C2 0.0318(16) 0.0280(15) 0.0132(12) 0.0065(11) 0.0013(11) -0.0013(12)
C3 0.0338(16) 0.0239(14) 0.0180(13) 0.0045(11) -0.0023(11) -0.0020(12)
C4 0.0276(15) 0.0242(14) 0.0265(15) 0.0121(12) -0.0019(12) -0.0045(11)
C5 0.0285(15) 0.0235(14) 0.0188(13) 0.0119(11) 0.0031(11) 0.0008(11)
C6 0.0210(13) 0.0224(13) 0.0161(12) 0.0092(11) 0.0012(10) 0.0016(10)
C7 0.0224(14) 0.0243(13) 0.0139(12) 0.0081(11) 0.0029(10) -0.0015(11)
C8 0.0229(14) 0.0243(14) 0.0166(12) 0.0055(11) 0.0004(10) -0.0018(11)
C9 0.0217(14) 0.0291(14) 0.0190(13) 0.0085(11) 0.0024(11) 0.0000(11)
C10 0.0304(15) 0.0217(13) 0.0198(13) 0.0080(11) 0.0025(11) -0.0032(11)
C11 0.0291(15) 0.0247(14) 0.0216(14) 0.0129(12) 0.0023(11) 0.0006(11)
C12 0.0223(14) 0.0243(13) 0.0195(13) 0.0097(11) 0.0005(11) -0.0032(11)
C13 0.0319(16) 0.0314(15) 0.0209(14) 0.0113(12) 0.0062(12) 0.0063(12)
C14 0.0389(18) 0.0363(18) 0.0428(19) 0.0215(15) 0.0034(15) 0.0048(14)
C15 0.0313(17) 0.0436(18) 0.0316(16) 0.0202(15) 0.0027(13) 0.0090(14)
C16 0.0377(18) 0.0357(16) 0.0345(17) 0.0224(14) 0.0152(14) 0.0065(13)
C17 0.054(2) 0.0421(19) 0.0266(16) 0.0206(15) 0.0061(15) -0.0034(16)
C18 0.0342(18) 0.053(2) 0.061(2) 0.042(2) 0.0015(16) -0.0065(16)
C19 0.0288(16) 0.0346(16) 0.0265(15) 0.0196(13) 0.0054(12) 0.0042(12)
C20 0.0290(18) 0.081(3) 0.042(2) 0.038(2) 0.0026(15) 0.0054(17)
C21 0.043(2) 0.0380(19) 0.059(2) 0.0144(18) 0.0163(18) 0.0110(16)
C22 0.0229(13) 0.0214(13) 0.0140(12) 0.0090(10) 0.0026(10) -0.0008(10)
C23 0.0232(14) 0.0208(13) 0.0175(13) 0.0097(11) 0.0016(10) 0.0001(10)
C24 0.0250(14) 0.0261(14) 0.0201(13) 0.0138(11) 0.0008(11) 0.0010(11)
C25 0.0284(15) 0.0288(14) 0.0188(13) 0.0112(11) 0.0035(11) 0.0002(12)
C26 0.0235(14) 0.0288(14) 0.0194(13) 0.0098(11) 0.0056(11) 0.0035(11)
C27 0.0216(14) 0.0211(13) 0.0199(13) 0.0096(11) 0.0006(10) -0.0029(10)
C28 0.0265(14) 0.0306(15) 0.0215(14) 0.0152(12) 0.0040(11) 0.0063(12)
C29 0.0346(17) 0.0338(16) 0.0318(16) 0.0152(14) 0.0033(13) 0.0114(13)
C30 0.0260(15) 0.0420(17) 0.0290(15) 0.0220(14) 0.0031(12) 0.0061(13)
C31 0.0312(16) 0.0388(17) 0.0177(14) 0.0137(12) 0.0048(11) 0.0056(13)
C32 0.074(3) 0.043(2) 0.0187(15) 0.0101(15) 0.0098(16) 0.0039(18)
C33 0.051(2) 0.060(2) 0.0235(16) 0.0180(16) 0.0102(15) -0.0068(18)
C34 0.0234(14) 0.0306(15) 0.0213(13) 0.0119(12) 0.0027(11) 0.0051(11)
C35 0.0346(18) 0.0341(17) 0.049(2) 0.0233(15) -0.0025(15) 0.0039(14)
C36 0.0264(16) 0.0457(18) 0.0303(16) 0.0221(14) 0.0006(12) 0.0040(13)
C37 0.0291(15) 0.0248(14) 0.0166(13) 0.0084(11) 0.0019(11) 0.0028(11)
C38 0.0241(14) 0.0258(14) 0.0259(14) 0.0137(12) 0.0029(11) -0.0018(11)
C39 0.0208(13) 0.0240(13) 0.0224(14) 0.0121(11) 0.0014(11) 0.0033(11)
C40 0.0249(14) 0.0243(13) 0.0174(13) 0.0091(11) 0.0019(11) 0.0031(11)
C41 0.0226(14) 0.0210(13) 0.0214(14) 0.0106(11) 0.0015(10) 0.0036(11)

loop_
_atom_type_symbol
_atom_type_description
_atom_type_scat_dispersion_real
_atom_type_scat_dispersion_imag
_atom_type_scat_source
C C 0.0181 0.0091 'International Tables Vol C Tables 4.2.6.8 and 6.1.1.4'
H H 0.0000 0.0000 'International Tables Vol C Tables 4.2.6.8 and 6.1.1.4'
B B 0.0090 0.0039 'International Tables Vol C Tables 4.2.6.8 and 6.1.1.4'
N N 0.0311 0.0180 'International Tables Vol C Tables 4.2.6.8 and 6.1.1.4'

loop_
_geom_angle_atom_site_label_1
_geom_angle_atom_site_label_2
_geom_angle_atom_site_label_3
_geom_angle
_geom_angle_site_symmetry_1
_geom_angle_site_symmetry_3
N2 B1 N1 105.1(2) . .
N2 B1 C39 127.9(3) . .
N1 B1 C39 127.0(3) . .
C1 N1 C7 119.9(2) . .
C1 N1 B1 109.0(2) . .
C7 N1 B1 131.1(2) . .
C6 N2 B1 108.8(2) . .
C6 N2 C22 119.4(2) . .
B1 N2 C22 131.4(2) . .
C2 C1 N1 130.1(3) . .
C2 C1 C6 121.4(3) . .
N1 C1 C6 108.5(2) . .
C1 C2 C3 118.3(3) . .
C1 C2 H2 120.9 . .
C3 C2 H2 120.9 . .
C2 C3 C4 120.6(3) . .
C2 C3 H3 119.7 . .
C4 C3 H3 119.7 . .
C3 C4 C5 121.2(3) . .
C3 C4 H4 119.4 . .
C5 C4 H4 119.4 . .
C6 C5 C4 118.3(3) . .
C6 C5 H5 120.8 . .
C4 C5 H5 120.8 . .
C5 C6 C1 120.3(3) . .
C5 C6 N2 131.1(2) . .
C1 C6 N2 108.6(2) . .
C12 C7 C8 122.0(2) . .
C12 C7 N1 119.0(2) . .
C8 C7 N1 119.1(2) . .
C9 C8 C7 117.1(3) . .
C9 C8 C13 121.3(3) . .
C7 C8 C13 121.7(2) . .
C10 C9 C8 122.4(3) . .
C10 C9 H9 118.8 . .
C8 C9 H9 118.8 . .
C11 C10 C9 118.6(3) . .
C11 C10 C16 122.5(3) . .
C9 C10 C16 119.0(3) . .
C10 C11 C12 121.7(3) . .
C10 C11 H11 119.1 . .
C12 C11 H11 119.1 . .
C7 C12 C11 118.1(3) . .
C7 C12 C19 122.1(2) . .
C11 C12 C19 119.8(3) . .
C8 C13 C15 113.1(2) . .
C8 C13 C14 110.9(3) . .
C15 C13 C14 109.9(3) . .
C8 C13 H13 107.6 . .
C15 C13 H13 107.6 . .
C14 C13 H13 107.6 . .
C13 C14 H14A 109.5 . .
C13 C14 H14B 109.5 . .
H14A C14 H14B 109.5 . .
C13 C14 H14C 109.5 . .
H14A C14 H14C 109.5 . .
H14B C14 H14C 109.5 . .
C13 C15 H15A 109.5 . .
C13 C15 H15C 109.5 . .
H15A C15 H15C 109.5 . .
C13 C15 H15B 109.5 . .
H15A C15 H15B 109.5 . .
H15C C15 H15B 109.5 . .
C17 C16 C10 114.2(3) . .
C17 C16 C18 110.0(3) . .
C10 C16 C18 109.6(3) . .
C17 C16 H16 107.6 . .
C10 C16 H16 107.6 . .
C18 C16 H16 107.6 . .
C16 C17 H17A 109.5 . .
C16 C17 H17C 109.5 . .
H17A C17 H17C 109.5 . .
C16 C17 H17B 109.5 . .
H17A C17 H17B 109.5 . .
H17C C17 H17B 109.5 . .
C16 C18 H18B 109.5 . .
C16 C18 H18C 109.5 . .
H18B C18 H18C 109.5 . .
C16 C18 H18A 109.5 . .
H18B C18 H18A 109.5 . .
H18C C18 H18A 109.5 . .
C12 C19 C20 112.4(3) . .
C12 C19 C21 110.7(3) . .
C20 C19 C21 111.5(3) . .
C12 C19 H19 107.3 . .
C20 C19 H19 107.3 . .
C21 C19 H19 107.3 . .
C19 C20 H20C 109.5 . .
C19 C20 H20B 109.5 . .
H20C C20 H20B 109.5 . .
C19 C20 H20A 109.5 . .
H20C C20 H20A 109.5 . .
H20B C20 H20A 109.5 . .
C19 C21 H21A 109.5 . .
C19 C21 H21B 109.5 . .
H21A C21 H21B 109.5 . .
C19 C21 H21C 109.5 . .
H21A C21 H21C 109.5 . .
H21B C21 H21C 109.5 . .
C27 C22 C23 122.1(2) . .
C27 C22 N2 118.4(2) . .
C23 C22 N2 119.5(2) . .
C24 C23 C22 117.6(2) . .
C24 C23 C28 121.5(2) . .
C22 C23 C28 120.8(2) . .
C23 C24 C25 122.0(3) . .
C23 C24 H24 119.0 . .
C25 C24 H24 119.0 . .
C26 C25 C24 118.6(2) . .
C26 C25 C31 121.6(3) . .
C24 C25 C31 119.8(3) . .
C25 C26 C27 122.1(3) . .
C25 C26 H26 118.9 . .
C27 C26 H26 118.9 . .
C22 C27 C26 117.5(3) . .
C22 C27 C34 121.6(2) . .
C26 C27 C34 120.8(3) . .
C23 C28 C30 113.4(2) . .
C23 C28 C29 111.6(2) . .
C30 C28 C29 109.9(2) . .
C23 C28 H28 107.2 . .
C30 C28 H28 107.2 . .
C29 C28 H28 107.2 . .
C28 C29 H29C 109.5 . .
C28 C29 H29B 109.5 . .
H29C C29 H29B 109.5 . .
C28 C29 H29A 109.5 . .
H29C C29 H29A 109.5 . .
H29B C29 H29A 109.5 . .
C28 C30 H30B 109.5 . .
C28 C30 H30C 109.5 . .
H30B C30 H30C 109.5 . .
C28 C30 H30A 109.5 . .
H30B C30 H30A 109.5 . .
H30C C30 H30A 109.5 . .
C32 C31 C33 111.1(3) . .
C32 C31 C25 110.9(3) . .
C33 C31 C25 112.0(3) . .
C32 C31 H31 107.5 . .
C33 C31 H31 107.5 . .
C25 C31 H31 107.5 . .
C31 C32 H32A 109.5 . .
C31 C32 H32C 109.5 . .
H32A C32 H32C 109.5 . .
C31 C32 H32B 109.5 . .
H32A C32 H32B 109.5 . .
H32C C32 H32B 109.5 . .
C31 C33 H33B 109.5 . .
C31 C33 H33C 109.5 . .
H33B C33 H33C 109.5 . .
C31 C33 H33A 109.5 . .
H33B C33 H33A 109.5 . .
H33C C33 H33A 109.5 . .
C27 C34 C36 112.9(2) . .
C27 C34 C35 110.0(2) . .
C36 C34 C35 110.4(3) . .
C27 C34 H34 107.8 . .
C36 C34 H34 107.8 . .
C35 C34 H34 107.8 . .
C34 C35 H35C 109.5 . .
C34 C35 H35B 109.5 . .
H35C C35 H35B 109.5 . .
C34 C35 H35A 109.5 . .
H35C C35 H35A 109.5 . .
H35B C35 H35A 109.5 . .
C34 C36 H36A 109.5 . .
C34 C36 H36B 109.5 . .
H36A C36 H36B 109.5 . .
C34 C36 H36C 109.5 . .
H36A C36 H36C 109.5 . .
H36B C36 H36C 109.5 . .
C38 C37 C41 121.6(3) . 2_676
C38 C37 H37 119.2 . .
C41 C37 H37 119.2 2_676 .
C37 C38 C39 122.0(3) . .
C37 C38 H38 119.0 . .
C39 C38 H38 119.0 . .
C40 C39 C38 116.4(3) . .
C40 C39 B1 121.4(2) . .
C38 C39 B1 122.2(2) . .
C39 C40 C41 122.5(3) . .
C39 C40 H40 118.7 . .
C41 C40 H40 118.7 . .
C40 C41 C37 122.6(3) . 2_676
C40 C41 C41 119.8(3) . 2_676
C37 C41 C41 117.6(3) 2_676 2_676

loop_
_geom_bond_atom_site_label_1
_geom_bond_atom_site_label_2
_geom_bond_distance
_geom_bond_site_symmetry_2
B1 N1 1.443(4) .
B1 N2 1.441(4) .
B1 C39 1.573(4) .
N1 C1 1.397(4) .
N1 C7 1.441(3) .
N2 C6 1.402(4) .
N2 C22 1.445(3) .
C1 C2 1.385(4) .
C1 C6 1.399(4) .
C2 C3 1.387(4) .
C2 H2 0.9500 .
C3 C4 1.392(4) .
C3 H3 0.9500 .
C4 C5 1.393(4) .
C4 H4 0.9500 .
C5 C6 1.385(4) .
C5 H5 0.9500 .
C7 C12 1.400(4) .
C7 C8 1.404(4) .
C8 C9 1.403(4) .
C8 C13 1.517(4) .
C9 C10 1.391(4) .
C9 H9 0.9500 .
C10 C11 1.383(4) .
C10 C16 1.523(4) .
C11 C12 1.402(4) .
C11 H11 0.9500 .
C12 C19 1.515(4) .
C13 C15 1.518(4) .
C13 C14 1.537(5) .
C13 H13 1.0000 .
C14 H14A 0.9800 .
C14 H14B 0.9800 .
C14 H14C 0.9800 .
C15 H15A 0.9800 .
C15 H15C 0.9800 .
C15 H15B 0.9800 .
C16 C17 1.520(5) .
C16 C18 1.523(5) .
C16 H16 1.0000 .
C17 H17A 0.9800 .
C17 H17C 0.9800 .
C17 H17B 0.9800 .
C18 H18B 0.9800 .
C18 H18C 0.9800 .
C18 H18A 0.9800 .
C19 C20 1.517(5) .
C19 C21 1.530(5) .
C19 H19 1.0000 .
C20 H20C 0.9800 .
C20 H20B 0.9800 .
C20 H20A 0.9800 .
C21 H21A 0.9800 .
C21 H21B 0.9800 .
C21 H21C 0.9800 .
C22 C27 1.400(4) .
C22 C23 1.405(4) .
C23 C24 1.393(4) .
C23 C28 1.522(4) .
C24 C25 1.394(4) .
C24 H24 0.9500 .
C25 C26 1.384(4) .
C25 C31 1.527(4) .
C26 C27 1.400(4) .
C26 H26 0.9500 .
C27 C34 1.518(4) .
C28 C30 1.533(4) .
C28 C29 1.538(4) .
C28 H28 1.0000 .
C29 H29C 0.9800 .
C29 H29B 0.9800 .
C29 H29A 0.9800 .
C30 H30B 0.9800 .
C30 H30C 0.9800 .
C30 H30A 0.9800 .
C31 C32 1.519(5) .
C31 C33 1.521(5) .
C31 H31 1.0000 .
C32 H32A 0.9800 .
C32 H32C 0.9800 .
C32 H32B 0.9800 .
C33 H33B 0.9800 .
C33 H33C 0.9800 .
C33 H33A 0.9800 .
C34 C36 1.527(4) .
C34 C35 1.529(4) .
C34 H34 1.0000 .
C35 H35C 0.9800 .
C35 H35B 0.9800 .
C35 H35A 0.9800 .
C36 H36A 0.9800 .
C36 H36B 0.9800 .
C36 H36C 0.9800 .
C37 C38 1.373(4) .
C37 C41 1.414(4) 2_676
C37 H37 0.9500 .
C38 C39 1.429(4) .
C38 H38 0.9500 .
C39 C40 1.396(4) .
C40 C41 1.413(4) .
C40 H40 0.9500 .
C41 C37 1.414(4) 2_676
C41 C41 1.421(6) 2_676

loop_
_geom_torsion_atom_site_label_1
_geom_torsion_atom_site_label_2
_geom_torsion_atom_site_label_3
_geom_torsion_atom_site_label_4
_geom_torsion
_geom_torsion_site_symmetry_1
_geom_torsion_site_symmetry_4
N2 B1 N1 C1 1.2(3) . .
C39 B1 N1 C1 -179.4(3) . .
N2 B1 N1 C7 178.5(3) . .
C39 B1 N1 C7 -2.1(5) . .
N1 B1 N2 C6 -1.9(3) . .
C39 B1 N2 C6 178.7(3) . .
N1 B1 N2 C22 -174.1(3) . .
C39 B1 N2 C22 6.5(5) . .
C7 N1 C1 C2 0.5(5) . .
B1 N1 C1 C2 178.1(3) . .
C7 N1 C1 C6 -177.7(2) . .
B1 N1 C1 C6 -0.1(3) . .
N1 C1 C2 C3 -177.3(3) . .
C6 C1 C2 C3 0.7(4) . .
C1 C2 C3 C4 -0.5(5) . .
C2 C3 C4 C5 -0.1(5) . .
C3 C4 C5 C6 0.6(4) . .
C4 C5 C6 C1 -0.4(4) . .
C4 C5 C6 N2 178.7(3) . .
C2 C1 C6 C5 -0.2(4) . .
N1 C1 C6 C5 178.2(2) . .
C2 C1 C6 N2 -179.5(3) . .
N1 C1 C6 N2 -1.1(3) . .
B1 N2 C6 C5 -177.3(3) . .
C22 N2 C6 C5 -4.0(4) . .
B1 N2 C6 C1 1.9(3) . .
C22 N2 C6 C1 175.2(2) . .
C1 N1 C7 C12 81.5(3) . .
B1 N1 C7 C12 -95.5(4) . .
C1 N1 C7 C8 -99.9(3) . .
B1 N1 C7 C8 83.1(4) . .
C12 C7 C8 C9 2.1(4) . .
N1 C7 C8 C9 -176.5(2) . .
C12 C7 C8 C13 -178.8(3) . .
N1 C7 C8 C13 2.6(4) . .
C7 C8 C9 C10 1.6(4) . .
C13 C8 C9 C10 -177.6(3) . .
C8 C9 C10 C11 -3.6(4) . .
C8 C9 C10 C16 174.9(3) . .
C9 C10 C11 C12 2.1(4) . .
C16 C10 C11 C12 -176.4(3) . .
C8 C7 C12 C11 -3.5(4) . .
N1 C7 C12 C11 175.1(2) . .
C8 C7 C12 C19 176.5(3) . .
N1 C7 C12 C19 -4.9(4) . .
C10 C11 C12 C7 1.3(4) . .
C10 C11 C12 C19 -178.6(3) . .
C9 C8 C13 C15 29.4(4) . .
C7 C8 C13 C15 -149.7(3) . .
C9 C8 C13 C14 -94.6(3) . .
C7 C8 C13 C14 86.3(3) . .
C11 C10 C16 C17 -27.1(4) . .
C9 C10 C16 C17 154.4(3) . .
C11 C10 C16 C18 96.8(4) . .
C9 C10 C16 C18 -81.6(3) . .
C7 C12 C19 C20 -137.1(3) . .
C11 C12 C19 C20 42.8(4) . .
C7 C12 C19 C21 97.5(3) . .
C11 C12 C19 C21 -82.6(4) . .
C6 N2 C22 C27 -75.6(3) . .
B1 N2 C22 C27 95.9(3) . .
C6 N2 C22 C23 104.9(3) . .
B1 N2 C22 C23 -83.6(4) . .
C27 C22 C23 C24 -0.8(4) . .
N2 C22 C23 C24 178.7(2) . .
C27 C22 C23 C28 -179.3(2) . .
N2 C22 C23 C28 0.2(4) . .
C22 C23 C24 C25 0.2(4) . .
C28 C23 C24 C25 178.7(3) . .
C23 C24 C25 C26 0.2(4) . .
C23 C24 C25 C31 -178.0(3) . .
C24 C25 C26 C27 0.0(4) . .
C31 C25 C26 C27 178.1(3) . .
C23 C22 C27 C26 0.9(4) . .
N2 C22 C27 C26 -178.6(2) . .
C23 C22 C27 C34 177.3(2) . .
N2 C22 C27 C34 -2.2(4) . .
C25 C26 C27 C22 -0.5(4) . .
C25 C26 C27 C34 -177.0(3) . .
C24 C23 C28 C30 -20.6(4) . .
C22 C23 C28 C30 157.8(3) . .
C24 C23 C28 C29 104.1(3) . .
C22 C23 C28 C29 -77.4(3) . .
C26 C25 C31 C32 -64.5(4) . .
C24 C25 C31 C32 113.6(3) . .
C26 C25 C31 C33 60.3(4) . .
C24 C25 C31 C33 -121.6(3) . .
C22 C27 C34 C36 137.1(3) . .
C26 C27 C34 C36 -46.6(4) . .
C22 C27 C34 C35 -99.1(3) . .
C26 C27 C34 C35 77.2(3) . .
C41 C37 C38 C39 0.6(5) 2_676 .
C37 C38 C39 C40 -2.0(4) . .
C37 C38 C39 B1 175.9(3) . .
N2 B1 C39 C40 177.6(3) . .
N1 B1 C39 C40 -1.7(4) . .
N2 B1 C39 C38 -0.1(5) . .
N1 B1 C39 C38 -179.4(3) . .
C38 C39 C40 C41 1.5(4) . .
B1 C39 C40 C41 -176.4(3) . .
C39 C40 C41 C37 178.6(3) . 2_676
C39 C40 C41 C41 0.3(5) . 2_676
